data_7710857
loop_
_publ_author_name
'Hoshino, Norihisa'
'Hayashi, Akari'
'Akutagawa, Tomoyuki'

_publ_section_title
;
 The strong correlations between thermal conductivities and electronic
 spin states in crystals of Fe(III) spin crossover complexes
;
_journal_name_full 'Dalton Transactions'
_journal_paper_doi 10.1039/D2DT01597H
_journal_year 2022
_chemical_formula_moiety 'C22 H28 Br2 Fe N4 O2 1+, C F3 O3 S 1-'
_chemical_formula_sum 'C23 H28 Br2 F3 Fe N4 O5 S'
_chemical_formula_weight 745.22
_space_group_crystal_system monoclinic
_space_group_IT_number 14
_space_group_name_Hall '-P 2ybc'
_space_group_name_H-M_alt 'P 1 21/c 1'
_atom_sites_solution_hydrogens geom
_atom_sites_solution_primary dual
_atom_sites_solution_secondary difmap
_audit_creation_method SHELXL-2018/3
_audit_update_record
;
2022-03-20 deposited with the CCDC.	2022-07-28 downloaded from the CCDC.
;
_cell_angle_alpha 90
_cell_angle_beta 107.221(8)
_cell_angle_gamma 90
_cell_formula_units_Z 4
_cell_length_a 9.4630(2)
_cell_length_b 24.1569(4)
_cell_length_c 12.6631(2)
_cell_measurement_reflns_used 26777
_cell_measurement_temperature 100(2)
_cell_measurement_theta_max 68.245
_cell_measurement_theta_min 3.655
_cell_volume 2764.97(15)
_computing_cell_refinement 'RAPID AUTO (Rigaku, 2011)'
_computing_data_collection 'RAPID AUTO (Rigaku, 2011)'
_computing_data_reduction 'RAPID AUTO (Rigaku, 2011)'
_computing_molecular_graphics 'Mercury (CCDC, 2020)'
_computing_publication_material 'SHELXL-2018/3 (Sheldrick, 2018)'
_computing_structure_refinement 'SHELXL-2018/3 (Sheldrick, 2018)'
_computing_structure_solution 'SHELXT 2018/2 (Sheldrick, 2018)'
_diffrn_ambient_temperature 100(2)
_diffrn_detector_area_resol_mean 10.000
_diffrn_measured_fraction_theta_full 1.000
_diffrn_measured_fraction_theta_max 1.000
_diffrn_measurement_device_type 'Rigaku R-AXIS RAPID'
_diffrn_measurement_method \w
_diffrn_radiation_type CuK\a
_diffrn_radiation_wavelength 1.54187
_diffrn_reflns_av_R_equivalents 0.0681
_diffrn_reflns_av_unetI/netI 0.0341
_diffrn_reflns_Laue_measured_fraction_full 1.000
_diffrn_reflns_Laue_measured_fraction_max 1.000
_diffrn_reflns_limit_h_max 11
_diffrn_reflns_limit_h_min -11
_diffrn_reflns_limit_k_max 29
_diffrn_reflns_limit_k_min -28
_diffrn_reflns_limit_l_max 15
_diffrn_reflns_limit_l_min -15
_diffrn_reflns_number 31117
_diffrn_reflns_point_group_measured_fraction_full 1.000
_diffrn_reflns_point_group_measured_fraction_max 1.000
_diffrn_reflns_theta_full 67.687
_diffrn_reflns_theta_max 68.245
_diffrn_reflns_theta_min 3.660
_diffrn_source 'rotating-anode X-ray tube'
_exptl_absorpt_coefficient_mu 9.022
_exptl_absorpt_correction_T_max 1.0000
_exptl_absorpt_correction_T_min 0.5371
_exptl_absorpt_correction_type empirical
_exptl_absorpt_process_details 'ABSCOR (Rigaku, 2011)'
_exptl_crystal_colour black
_exptl_crystal_density_diffrn 1.790
_exptl_crystal_description block
_exptl_crystal_F_000 1492
_exptl_crystal_preparation 'Magnetic properties,Thermal Conductivity'
_exptl_crystal_size_max 0.100
_exptl_crystal_size_mid 0.100
_exptl_crystal_size_min 0.100
_refine_diff_density_max 0.442
_refine_diff_density_min -0.452
_refine_diff_density_rms 0.073
_refine_ls_extinction_method none
_refine_ls_goodness_of_fit_ref 1.036
_refine_ls_hydrogen_treatment constr
_refine_ls_matrix_type full
_refine_ls_number_parameters 354
_refine_ls_number_reflns 5061
_refine_ls_number_restraints 0
_refine_ls_restrained_S_all 1.036
_refine_ls_R_factor_all 0.0317
_refine_ls_R_factor_gt 0.0295
_refine_ls_shift/su_max 0.002
_refine_ls_shift/su_mean 0.000
_refine_ls_structure_factor_coef Fsqd
_refine_ls_weighting_details 'w=1/[\s^2^(Fo^2^)+(0.0358P)^2^+2.2823P] where P=(Fo^2^+2Fc^2^)/3'
_refine_ls_weighting_scheme calc
_refine_ls_wR_factor_gt 0.0724
_refine_ls_wR_factor_ref 0.0735
_reflns_Friedel_coverage 0.000
_reflns_number_gt 4773
_reflns_number_total 5061
_reflns_threshold_expression 'I > 2\s(I)'
_cod_data_source_file d2dt01597h2.cif
_cod_data_source_block 3_100K
_cod_original_cell_volume 2764.98(14)
_cod_original_sg_symbol_H-M 'P 21/c'
_cod_database_code 7710857
_shelx_shelxl_version_number 2018/3
_shelx_space_group_comment
;
The symmetry employed for this shelxl refinement is uniquely defined
by the following loop, which should always be used as a source of
symmetry information in preference to the above space-group names.
They are only intended as comments.
;
_shelx_estimated_absorpt_t_min 0.466
_shelx_estimated_absorpt_t_max 0.466

loop_
_space_group_symop_operation_xyz
'x, y, z'
'-x, y+1/2, -z+1/2'
'-x, -y, -z'
'x, -y-1/2, z-1/2'

loop_
_atom_site_label
_atom_site_type_symbol
_atom_site_fract_x
_atom_site_fract_y
_atom_site_fract_z
_atom_site_U_iso_or_equiv
_atom_site_adp_type
_atom_site_occupancy
_atom_site_site_symmetry_order
_atom_site_calc_flag
_atom_site_refinement_flags_posn
_atom_site_refinement_flags_adp
_atom_site_refinement_flags_occupancy
_atom_site_disorder_assembly
_atom_site_disorder_group
Br1 Br -0.18523(3) 0.76007(2) -0.19701(2) 0.02802(8) Uani 1 1 d . . . . .
Br2 Br 0.81455(3) 0.53651(2) -0.03270(2) 0.02962(9) Uani 1 1 d . . . . .
Fe1 Fe 0.31817(4) 0.62096(2) 0.28411(3) 0.01590(10) Uani 1 1 d . . . . .
S1 S 0.24152(7) 0.60260(2) 0.66590(5) 0.02487(14) Uani 1 1 d . . . . .
F1 F 0.51391(19) 0.61260(7) 0.79479(15) 0.0450(5) Uani 1 1 d . . . . .
F2 F 0.3544(2) 0.66026(8) 0.84654(15) 0.0474(5) Uani 1 1 d . . . . .
F3 F 0.42443(19) 0.68684(7) 0.70870(16) 0.0474(5) Uani 1 1 d . . . . .
O1 O 0.19666(17) 0.60596(6) 0.14120(13) 0.0193(3) Uani 1 1 d . . . . .
O2 O 0.45904(17) 0.65334(6) 0.22493(13) 0.0188(3) Uani 1 1 d . . . . .
O3 O 0.3148(2) 0.57962(8) 0.58962(15) 0.0315(4) Uani 1 1 d . . . . .
O4 O 0.1307(2) 0.64317(8) 0.61755(19) 0.0425(5) Uani 1 1 d . . . . .
O5 O 0.2054(2) 0.56238(8) 0.73638(17) 0.0400(5) Uani 1 1 d . . . . .
N1 N 0.2324(2) 0.69255(8) 0.29002(16) 0.0180(4) Uani 1 1 d . . . . .
N2 N 0.4527(2) 0.64143(8) 0.43933(16) 0.0183(4) Uani 1 1 d . . . . .
H1 H 0.411514 0.623402 0.494915 0.022 Uiso 1 1 calc R U . . .
N3 N 0.3979(2) 0.54770(8) 0.28571(16) 0.0185(4) Uani 1 1 d . . . . .
N4 N 0.1699(2) 0.58149(8) 0.34840(17) 0.0187(4) Uani 1 1 d . . . . .
H2 H 0.205916 0.585992 0.430540 0.022 Uiso 1 1 calc R U . . .
C1 C 0.1284(2) 0.64384(10) 0.0695(2) 0.0195(5) Uani 1 1 d . . . . .
C2 C 0.0814(3) 0.62919(10) -0.0434(2) 0.0212(5) Uani 1 1 d . . . . .
H3 H 0.111873 0.594736 -0.065605 0.025 Uiso 1 1 calc R U . . .
C3 C -0.0074(3) 0.66356(10) -0.1222(2) 0.0233(5) Uani 1 1 d . . . . .
H4 H -0.038563 0.652789 -0.197742 0.028 Uiso 1 1 calc R U . . .
C4 C -0.0511(2) 0.71446(10) -0.0898(2) 0.0212(5) Uani 1 1 d . . . . .
C5 C 0.0008(3) 0.73245(10) 0.0173(2) 0.0209(5) Uani 1 1 d . . . . .
H5 H -0.025829 0.768073 0.036815 0.025 Uiso 1 1 calc R U . . .
C6 C 0.0936(2) 0.69811(9) 0.0983(2) 0.0189(5) Uani 1 1 d . . . . .
C7 C 0.1459(2) 0.71950(10) 0.2092(2) 0.0200(5) Uani 1 1 d . . . . .
H6 H 0.114762 0.755419 0.223234 0.024 Uiso 1 1 calc R U . . .
C8 C 0.2769(3) 0.71642(10) 0.4016(2) 0.0209(5) Uani 1 1 d . . . . .
H7 H 0.218454 0.700121 0.446967 0.025 Uiso 1 1 calc R U . . .
H8 H 0.262089 0.757020 0.398289 0.025 Uiso 1 1 calc R U . . .
C9 C 0.4392(3) 0.70245(10) 0.4497(2) 0.0224(5) Uani 1 1 d . . . . .
H9 H 0.498563 0.721965 0.408726 0.027 Uiso 1 1 calc R U . . .
H10 H 0.474954 0.713697 0.528358 0.027 Uiso 1 1 calc R U . . .
C10 C 0.6103(3) 0.62387(10) 0.4634(2) 0.0235(5) Uani 1 1 d . . . . .
H11 H 0.650051 0.639070 0.405320 0.028 Uiso 1 1 calc R U . . .
H12 H 0.613743 0.583002 0.458951 0.028 Uiso 1 1 calc R U . . .
C11 C 0.7105(3) 0.64205(12) 0.5757(2) 0.0290(6) Uani 1 1 d . . . . .
H13 H 0.808554 0.625409 0.588530 0.035 Uiso 1 1 calc R U . . .
H14 H 0.667863 0.629976 0.633630 0.035 Uiso 1 1 calc R U . . .
H15 H 0.719454 0.682482 0.577349 0.035 Uiso 1 1 calc R U . . .
C12 C 0.5305(2) 0.62613(9) 0.16635(19) 0.0174(5) Uani 1 1 d . . . . .
C13 C 0.6057(3) 0.65655(10) 0.1039(2) 0.0199(5) Uani 1 1 d . . . . .
H16 H 0.598067 0.695768 0.102356 0.024 Uiso 1 1 calc R U . . .
C14 C 0.6894(3) 0.63145(10) 0.0455(2) 0.0217(5) Uani 1 1 d . . . . .
H17 H 0.739849 0.653146 0.005468 0.026 Uiso 1 1 calc R U . . .
C15 C 0.6997(2) 0.57362(10) 0.0455(2) 0.0216(5) Uani 1 1 d . . . . .
C16 C 0.6285(2) 0.54224(10) 0.1037(2) 0.0208(5) Uani 1 1 d . . . . .
H18 H 0.636164 0.503038 0.102883 0.025 Uiso 1 1 calc R U . . .
C17 C 0.5440(2) 0.56746(9) 0.1646(2) 0.0183(5) Uani 1 1 d . . . . .
C18 C 0.4815(2) 0.53138(10) 0.2289(2) 0.0201(5) Uani 1 1 d . . . . .
H19 H 0.503615 0.493003 0.229267 0.024 Uiso 1 1 calc R U . . .
C19 C 0.3381(3) 0.50727(10) 0.3470(2) 0.0248(5) Uani 1 1 d . . . . .
H20 H 0.389954 0.509811 0.427163 0.030 Uiso 1 1 calc R U . . .
H21 H 0.349760 0.469229 0.321709 0.030 Uiso 1 1 calc R U . . .
C20 C 0.1761(3) 0.52134(10) 0.3240(2) 0.0231(5) Uani 1 1 d . . . . .
H22 H 0.121472 0.513631 0.245764 0.028 Uiso 1 1 calc R U . . .
H23 H 0.131743 0.499198 0.371831 0.028 Uiso 1 1 calc R U . . .
C21 C 0.0139(3) 0.60234(10) 0.3101(2) 0.0248(5) Uani 1 1 d . . . . .
H24 H -0.024610 0.597796 0.228950 0.030 Uiso 1 1 calc R U . . .
H25 H 0.013765 0.642398 0.326620 0.030 Uiso 1 1 calc R U . . .
C22 C -0.0889(3) 0.57288(11) 0.3636(2) 0.0290(6) Uani 1 1 d . . . . .
H26 H -0.048645 0.575295 0.444171 0.035 Uiso 1 1 calc R U . . .
H27 H -0.097949 0.533903 0.341080 0.035 Uiso 1 1 calc R U . . .
H28 H -0.186681 0.590406 0.339927 0.035 Uiso 1 1 calc R U . . .
C23 C 0.3908(3) 0.64256(11) 0.7588(2) 0.0299(6) Uani 1 1 d . . . . .

loop_
_atom_site_aniso_label
_atom_site_aniso_U_11
_atom_site_aniso_U_22
_atom_site_aniso_U_33
_atom_site_aniso_U_23
_atom_site_aniso_U_13
_atom_site_aniso_U_12
Br1 0.02550(14) 0.02447(15) 0.02817(15) 0.00635(11) -0.00118(12) 0.00140(10)
Br2 0.02614(14) 0.03165(16) 0.03703(17) -0.00764(12) 0.01853(13) -0.00202(11)
Fe1 0.01420(18) 0.01456(19) 0.01862(19) -0.00015(14) 0.00436(15) 0.00139(13)
S1 0.0282(3) 0.0209(3) 0.0247(3) 0.0020(2) 0.0066(3) 0.0007(2)
F1 0.0373(9) 0.0457(10) 0.0402(10) -0.0125(8) -0.0070(8) 0.0165(8)
F2 0.0550(11) 0.0475(11) 0.0411(10) -0.0213(8) 0.0163(9) 0.0049(9)
F3 0.0454(10) 0.0348(10) 0.0577(12) -0.0027(9) 0.0088(9) -0.0143(8)
O1 0.0205(8) 0.0156(8) 0.0199(8) -0.0004(7) 0.0028(7) 0.0025(6)
O2 0.0193(8) 0.0151(8) 0.0230(9) -0.0012(7) 0.0075(7) 0.0006(6)
O3 0.0379(10) 0.0336(10) 0.0241(9) -0.0051(8) 0.0106(8) -0.0041(8)
O4 0.0315(11) 0.0319(11) 0.0540(14) 0.0038(10) -0.0030(10) 0.0052(9)
O5 0.0618(14) 0.0281(11) 0.0379(11) 0.0006(9) 0.0268(11) -0.0069(9)
N1 0.0171(9) 0.0154(10) 0.0218(10) -0.0005(8) 0.0064(8) -0.0009(7)
N2 0.0157(9) 0.0179(10) 0.0205(10) -0.0011(8) 0.0039(8) -0.0002(8)
N3 0.0163(9) 0.0160(10) 0.0222(10) 0.0011(8) 0.0041(8) 0.0005(7)
N4 0.0149(9) 0.0177(10) 0.0232(10) -0.0019(8) 0.0051(8) 0.0020(8)
C1 0.0166(11) 0.0191(12) 0.0239(12) 0.0009(10) 0.0078(10) -0.0023(9)
C2 0.0216(12) 0.0191(12) 0.0234(13) -0.0023(10) 0.0075(10) -0.0015(9)
C3 0.0232(12) 0.0236(13) 0.0222(13) -0.0003(10) 0.0055(10) -0.0060(10)
C4 0.0157(11) 0.0212(12) 0.0245(13) 0.0080(10) 0.0025(10) 0.0001(9)
C5 0.0174(11) 0.0180(11) 0.0278(13) 0.0013(10) 0.0076(10) -0.0001(9)
C6 0.0163(11) 0.0173(11) 0.0242(12) 0.0005(10) 0.0075(10) -0.0011(9)
C7 0.0171(11) 0.0177(12) 0.0272(13) -0.0001(10) 0.0097(10) 0.0017(9)
C8 0.0226(12) 0.0187(12) 0.0218(12) -0.0032(10) 0.0071(10) 0.0000(9)
C9 0.0236(12) 0.0192(12) 0.0234(13) -0.0043(10) 0.0057(10) -0.0025(10)
C10 0.0177(12) 0.0257(13) 0.0264(13) -0.0007(10) 0.0053(10) 0.0011(10)
C11 0.0180(12) 0.0352(15) 0.0309(15) -0.0012(12) 0.0026(11) -0.0008(11)
C12 0.0141(10) 0.0181(11) 0.0173(11) -0.0017(9) 0.0007(9) -0.0004(9)
C13 0.0196(11) 0.0162(11) 0.0216(12) -0.0009(9) 0.0028(10) -0.0041(9)
C14 0.0175(11) 0.0266(13) 0.0205(12) -0.0008(10) 0.0048(10) -0.0053(10)
C15 0.0139(11) 0.0256(13) 0.0255(13) -0.0061(10) 0.0061(10) 0.0000(9)
C16 0.0156(11) 0.0183(12) 0.0278(13) -0.0027(10) 0.0056(10) 0.0001(9)
C17 0.0135(10) 0.0175(11) 0.0219(12) -0.0011(9) 0.0022(9) 0.0004(9)
C18 0.0160(11) 0.0154(11) 0.0273(13) -0.0011(10) 0.0042(10) 0.0013(9)
C19 0.0257(13) 0.0186(12) 0.0325(14) 0.0054(11) 0.0124(11) 0.0036(10)
C20 0.0233(12) 0.0162(12) 0.0321(14) -0.0004(10) 0.0118(11) -0.0020(9)
C21 0.0163(11) 0.0240(12) 0.0338(14) -0.0004(11) 0.0071(11) 0.0026(10)
C22 0.0160(12) 0.0340(15) 0.0377(15) -0.0044(12) 0.0092(11) -0.0042(10)
C23 0.0316(14) 0.0259(14) 0.0290(14) -0.0056(11) 0.0042(12) 0.0071(11)

loop_
_atom_type_symbol
_atom_type_description
_atom_type_scat_dispersion_real
_atom_type_scat_dispersion_imag
_atom_type_scat_source
C C 0.0181 0.0091 'International Tables Vol C Tables 4.2.6.8 and 6.1.1.4'
H H 0.0000 0.0000 'International Tables Vol C Tables 4.2.6.8 and 6.1.1.4'
O O 0.0492 0.0322 'International Tables Vol C Tables 4.2.6.8 and 6.1.1.4'
N N 0.0311 0.0180 'International Tables Vol C Tables 4.2.6.8 and 6.1.1.4'
Br Br -0.6763 1.2805 'International Tables Vol C Tables 4.2.6.8 and 6.1.1.4'
F F 0.0727 0.0534 'International Tables Vol C Tables 4.2.6.8 and 6.1.1.4'
Fe Fe -1.1336 3.1974 'International Tables Vol C Tables 4.2.6.8 and 6.1.1.4'
S S 0.3331 0.5567 'International Tables Vol C Tables 4.2.6.8 and 6.1.1.4'

loop_
_geom_angle_atom_site_label_1
_geom_angle_atom_site_label_2
_geom_angle_atom_site_label_3
_geom_angle
_geom_angle_site_symmetry_1
_geom_angle_site_symmetry_3
_geom_angle_publ_flag
O1 Fe1 O2 90.02(7) . . ?
O1 Fe1 N1 93.81(8) . . ?
O2 Fe1 N1 89.92(7) . . ?
O1 Fe1 N3 87.63(8) . . ?
O2 Fe1 N3 93.72(8) . . ?
N1 Fe1 N3 176.09(8) . . ?
O1 Fe1 N4 89.84(8) . . ?
O2 Fe1 N4 176.85(7) . . ?
N1 Fe1 N4 93.24(8) . . ?
N3 Fe1 N4 83.12(8) . . ?
O1 Fe1 N2 177.22(7) . . ?
O2 Fe1 N2 88.25(8) . . ?
N1 Fe1 N2 84.01(8) . . ?
N3 Fe1 N2 94.65(8) . . ?
N4 Fe1 N2 92.01(8) . . ?
O5 S1 O4 116.88(13) . . ?
O5 S1 O3 113.86(12) . . ?
O4 S1 O3 114.16(13) . . ?
O5 S1 C23 103.87(13) . . ?
O4 S1 C23 104.03(12) . . ?
O3 S1 C23 101.54(12) . . ?
C1 O1 Fe1 124.65(15) . . ?
C12 O2 Fe1 123.97(14) . . ?
C7 N1 C8 120.1(2) . . ?
C7 N1 Fe1 127.08(17) . . ?
C8 N1 Fe1 112.77(15) . . ?
C9 N2 C10 111.73(18) . . ?
C9 N2 Fe1 106.07(14) . . ?
C10 N2 Fe1 115.11(15) . . ?
C9 N2 H1 107.9 . . ?
C10 N2 H1 107.9 . . ?
Fe1 N2 H1 107.9 . . ?
C18 N3 C19 119.6(2) . . ?
C18 N3 Fe1 125.73(17) . . ?
C19 N3 Fe1 114.12(15) . . ?
C20 N4 C21 110.87(18) . . ?
C20 N4 Fe1 107.28(14) . . ?
C21 N4 Fe1 116.05(15) . . ?
C20 N4 H2 107.4 . . ?
C21 N4 H2 107.4 . . ?
Fe1 N4 H2 107.4 . . ?
O1 C1 C2 117.9(2) . . ?
O1 C1 C6 124.5(2) . . ?
C2 C1 C6 117.6(2) . . ?
C3 C2 C1 121.7(2) . . ?
C3 C2 H3 119.2 . . ?
C1 C2 H3 119.2 . . ?
C2 C3 C4 119.2(2) . . ?
C2 C3 H4 120.4 . . ?
C4 C3 H4 120.4 . . ?
C5 C4 C3 121.3(2) . . ?
C5 C4 Br1 119.28(19) . . ?
C3 C4 Br1 119.42(19) . . ?
C4 C5 C6 119.9(2) . . ?
C4 C5 H5 120.0 . . ?
C6 C5 H5 120.0 . . ?
C5 C6 C1 119.8(2) . . ?
C5 C6 C7 117.4(2) . . ?
C1 C6 C7 122.8(2) . . ?
N1 C7 C6 123.4(2) . . ?
N1 C7 H6 118.3 . . ?
C6 C7 H6 118.3 . . ?
N1 C8 C9 105.57(19) . . ?
N1 C8 H7 110.6 . . ?
C9 C8 H7 110.6 . . ?
N1 C8 H8 110.6 . . ?
C9 C8 H8 110.6 . . ?
H7 C8 H8 108.8 . . ?
N2 C9 C8 106.78(19) . . ?
N2 C9 H9 110.4 . . ?
C8 C9 H9 110.4 . . ?
N2 C9 H10 110.4 . . ?
C8 C9 H10 110.4 . . ?
H9 C9 H10 108.6 . . ?
N2 C10 C11 114.6(2) . . ?
N2 C10 H11 108.6 . . ?
C11 C10 H11 108.6 . . ?
N2 C10 H12 108.6 . . ?
C11 C10 H12 108.6 . . ?
H11 C10 H12 107.6 . . ?
C10 C11 H13 109.5 . . ?
C10 C11 H14 109.5 . . ?
H13 C11 H14 109.5 . . ?
C10 C11 H15 109.5 . . ?
H13 C11 H15 109.5 . . ?
H14 C11 H15 109.5 . . ?
O2 C12 C13 118.8(2) . . ?
O2 C12 C17 124.7(2) . . ?
C13 C12 C17 116.4(2) . . ?
C14 C13 C12 122.5(2) . . ?
C14 C13 H16 118.8 . . ?
C12 C13 H16 118.8 . . ?
C13 C14 C15 119.4(2) . . ?
C13 C14 H17 120.3 . . ?
C15 C14 H17 120.3 . . ?
C16 C15 C14 120.6(2) . . ?
C16 C15 Br2 117.99(18) . . ?
C14 C15 Br2 121.44(18) . . ?
C15 C16 C17 120.5(2) . . ?
C15 C16 H18 119.8 . . ?
C17 C16 H18 119.8 . . ?
C16 C17 C12 120.6(2) . . ?
C16 C17 C18 116.5(2) . . ?
C12 C17 C18 122.8(2) . . ?
N3 C18 C17 124.0(2) . . ?
N3 C18 H19 118.0 . . ?
C17 C18 H19 118.0 . . ?
N3 C19 C20 106.09(19) . . ?
N3 C19 H20 110.5 . . ?
C20 C19 H20 110.5 . . ?
N3 C19 H21 110.5 . . ?
C20 C19 H21 110.5 . . ?
H20 C19 H21 108.7 . . ?
N4 C20 C19 106.22(19) . . ?
N4 C20 H22 110.5 . . ?
C19 C20 H22 110.5 . . ?
N4 C20 H23 110.5 . . ?
C19 C20 H23 110.5 . . ?
H22 C20 H23 108.7 . . ?
N4 C21 C22 113.5(2) . . ?
N4 C21 H24 108.9 . . ?
C22 C21 H24 108.9 . . ?
N4 C21 H25 108.9 . . ?
C22 C21 H25 108.9 . . ?
H24 C21 H25 107.7 . . ?
C21 C22 H26 109.5 . . ?
C21 C22 H27 109.5 . . ?
H26 C22 H27 109.5 . . ?
C21 C22 H28 109.5 . . ?
H26 C22 H28 109.5 . . ?
H27 C22 H28 109.5 . . ?
F2 C23 F3 107.4(2) . . ?
F2 C23 F1 107.8(2) . . ?
F3 C23 F1 106.9(2) . . ?
F2 C23 S1 111.56(19) . . ?
F3 C23 S1 111.51(19) . . ?
F1 C23 S1 111.39(18) . . ?

loop_
_geom_bond_atom_site_label_1
_geom_bond_atom_site_label_2
_geom_bond_distance
_geom_bond_site_symmetry_2
_geom_bond_publ_flag
Br1 C4 1.910(2) . ?
Br2 C15 1.898(2) . ?
Fe1 O1 1.8698(16) . ?
Fe1 O2 1.8820(16) . ?
Fe1 N1 1.9211(19) . ?
Fe1 N3 1.9216(19) . ?
Fe1 N4 2.053(2) . ?
Fe1 N2 2.061(2) . ?
S1 O5 1.428(2) . ?
S1 O4 1.433(2) . ?
S1 O3 1.4557(19) . ?
S1 C23 1.824(3) . ?
F1 C23 1.332(3) . ?
F2 C23 1.327(3) . ?
F3 C23 1.330(3) . ?
O1 C1 1.316(3) . ?
O2 C12 1.318(3) . ?
N1 C7 1.283(3) . ?
N1 C8 1.467(3) . ?
N2 C9 1.489(3) . ?
N2 C10 1.493(3) . ?
N2 H1 1.0000 . ?
N3 C18 1.280(3) . ?
N3 C19 1.462(3) . ?
N4 C20 1.490(3) . ?
N4 C21 1.498(3) . ?
N4 H2 1.0000 . ?
C1 C2 1.411(3) . ?
C1 C6 1.425(3) . ?
C2 C3 1.376(3) . ?
C2 H3 0.9500 . ?
C3 C4 1.397(3) . ?
C3 H4 0.9500 . ?
C4 C5 1.369(3) . ?
C5 C6 1.407(3) . ?
C5 H5 0.9500 . ?
C6 C7 1.439(3) . ?
C7 H6 0.9500 . ?
C8 C9 1.513(3) . ?
C8 H7 0.9900 . ?
C8 H8 0.9900 . ?
C9 H9 0.9900 . ?
C9 H10 0.9900 . ?
C10 C11 1.522(4) . ?
C10 H11 0.9900 . ?
C10 H12 0.9900 . ?
C11 H13 0.9800 . ?
C11 H14 0.9800 . ?
C11 H15 0.9800 . ?
C12 C13 1.416(3) . ?
C12 C17 1.424(3) . ?
C13 C14 1.374(3) . ?
C13 H16 0.9500 . ?
C14 C15 1.400(3) . ?
C14 H17 0.9500 . ?
C15 C16 1.366(3) . ?
C16 C17 1.403(3) . ?
C16 H18 0.9500 . ?
C17 C18 1.434(3) . ?
C18 H19 0.9500 . ?
C19 C20 1.512(3) . ?
C19 H20 0.9900 . ?
C19 H21 0.9900 . ?
C20 H22 0.9900 . ?
C20 H23 0.9900 . ?
C21 C22 1.517(3) . ?
C21 H24 0.9900 . ?
C21 H25 0.9900 . ?
C22 H26 0.9800 . ?
C22 H27 0.9800 . ?
C22 H28 0.9800 . ?

loop_
_geom_torsion_atom_site_label_1
_geom_torsion_atom_site_label_2
_geom_torsion_atom_site_label_3
_geom_torsion_atom_site_label_4
_geom_torsion
_geom_torsion_site_symmetry_1
_geom_torsion_site_symmetry_2
_geom_torsion_site_symmetry_3
_geom_torsion_site_symmetry_4
_geom_torsion_publ_flag
O2 Fe1 O1 C1 -68.36(18) . . . . ?
N1 Fe1 O1 C1 21.55(18) . . . . ?
N3 Fe1 O1 C1 -162.09(18) . . . . ?
N4 Fe1 O1 C1 114.79(18) . . . . ?
O1 Fe1 O2 C12 -63.45(17) . . . . ?
N1 Fe1 O2 C12 -157.26(18) . . . . ?
N3 Fe1 O2 C12 24.18(18) . . . . ?
N2 Fe1 O2 C12 118.72(17) . . . . ?
Fe1 O1 C1 C2 159.80(16) . . . . ?
Fe1 O1 C1 C6 -22.7(3) . . . . ?
O1 C1 C2 C3 171.3(2) . . . . ?
C6 C1 C2 C3 -6.4(3) . . . . ?
C1 C2 C3 C4 0.6(4) . . . . ?
C2 C3 C4 C5 4.6(4) . . . . ?
C2 C3 C4 Br1 -175.70(18) . . . . ?
C3 C4 C5 C6 -3.5(4) . . . . ?
Br1 C4 C5 C6 176.72(17) . . . . ?
C4 C5 C6 C1 -2.5(3) . . . . ?
C4 C5 C6 C7 179.4(2) . . . . ?
O1 C1 C6 C5 -170.2(2) . . . . ?
C2 C1 C6 C5 7.3(3) . . . . ?
O1 C1 C6 C7 7.8(4) . . . . ?
C2 C1 C6 C7 -174.7(2) . . . . ?
C8 N1 C7 C6 -177.9(2) . . . . ?
Fe1 N1 C7 C6 2.7(3) . . . . ?
C5 C6 C7 N1 -179.1(2) . . . . ?
C1 C6 C7 N1 2.8(4) . . . . ?
C7 N1 C8 C9 -139.3(2) . . . . ?
Fe1 N1 C8 C9 40.2(2) . . . . ?
C10 N2 C9 C8 168.73(19) . . . . ?
Fe1 N2 C9 C8 42.5(2) . . . . ?
N1 C8 C9 N2 -53.8(2) . . . . ?
C9 N2 C10 C11 55.6(3) . . . . ?
Fe1 N2 C10 C11 176.70(17) . . . . ?
Fe1 O2 C12 C13 164.78(16) . . . . ?
Fe1 O2 C12 C17 -18.2(3) . . . . ?
O2 C12 C13 C14 176.4(2) . . . . ?
C17 C12 C13 C14 -0.9(3) . . . . ?
C12 C13 C14 C15 1.1(4) . . . . ?
C13 C14 C15 C16 -0.6(4) . . . . ?
C13 C14 C15 Br2 -179.57(18) . . . . ?
C14 C15 C16 C17 -0.1(4) . . . . ?
Br2 C15 C16 C17 178.92(18) . . . . ?
C15 C16 C17 C12 0.3(4) . . . . ?
C15 C16 C17 C18 -175.9(2) . . . . ?
O2 C12 C17 C16 -176.9(2) . . . . ?
C13 C12 C17 C16 0.2(3) . . . . ?
O2 C12 C17 C18 -0.9(4) . . . . ?
C13 C12 C17 C18 176.2(2) . . . . ?
C19 N3 C18 C17 179.0(2) . . . . ?
Fe1 N3 C18 C17 8.0(3) . . . . ?
C16 C17 C18 N3 -177.5(2) . . . . ?
C12 C17 C18 N3 6.3(4) . . . . ?
C18 N3 C19 C20 -134.4(2) . . . . ?
Fe1 N3 C19 C20 37.6(2) . . . . ?
C21 N4 C20 C19 170.3(2) . . . . ?
Fe1 N4 C20 C19 42.6(2) . . . . ?
N3 C19 C20 N4 -51.6(3) . . . . ?
C20 N4 C21 C22 59.3(3) . . . . ?
Fe1 N4 C21 C22 -177.99(17) . . . . ?
O5 S1 C23 F2 -51.6(2) . . . . ?
O4 S1 C23 F2 71.3(2) . . . . ?
O3 S1 C23 F2 -169.96(19) . . . . ?
O5 S1 C23 F3 -171.61(18) . . . . ?
O4 S1 C23 F3 -48.8(2) . . . . ?
O3 S1 C23 F3 70.0(2) . . . . ?
O5 S1 C23 F1 69.0(2) . . . . ?
O4 S1 C23 F1 -168.2(2) . . . . ?
O3 S1 C23 F1 -49.4(2) . . . . ?
